data_4114691
loop_
_publ_author_name
'Haimei Chen'
'John A. Parkinson'
'Simon Parsons'
'Robert A. Coxall'
'Robert O. Gould'
'Peter J. Sadler'

_publ_section_title
;
 Organometallic Ruthenium(II) Diamine Anticancer Complexes:
 Arene-Nucleobase Stacking and Stereospecific Hydrogen-Bonding in Guanine
 Adducts
;
_journal_name_full 'Journal of the American Chemical Society'
_journal_page_first 3064
_journal_page_last 3082
_journal_paper_doi 10.1021/ja017482e
_journal_volume 124
_journal_year 2002
_chemical_formula_moiety '[Ru(C14H14)(H2NCH2CH2NH2)Cl]PF6'
_chemical_formula_sum 'C16 H22 Cl F6 N2 P Ru'
_chemical_formula_weight 523.85
_chemical_name_systematic
; 
 ? 
;
_space_group_IT_number 14
_symmetry_cell_setting monoclinic
_symmetry_space_group_name_Hall '-P 2yn'
_symmetry_space_group_name_H-M 'P 1 21/n 1'
_atom_sites_solution_hydrogens difmap
_atom_sites_solution_primary Patterson
_atom_sites_solution_secondary difmap
_audit_creation_method SHELXL-97
_cell_angle_alpha 90.00
_cell_angle_beta 103.854(3)
_cell_angle_gamma 90.00
_cell_formula_units_Z 4
_cell_length_a 12.171(3)
_cell_length_b 8.4733(18)
_cell_length_c 18.946(4)
_cell_measurement_reflns_used 1001
_cell_measurement_temperature 150(2)
_cell_measurement_theta_max 26
_cell_measurement_theta_min 2.5
_cell_volume 1897.0(7)
_computing_cell_refinement 'Bruker SMART'
_computing_data_collection 'Bruker SMART'
_computing_data_reduction 'Bruker SHELXTL'
_computing_molecular_graphics 'Bruker SHELXTL'
_computing_publication_material 'Bruker SHELXTL'
_computing_structure_refinement 'SHELXL-97 (Sheldrick, 1997)'
_computing_structure_solution DIRDIF
_diffrn_ambient_temperature 150(2)
_diffrn_measured_fraction_theta_full 0.997
_diffrn_measured_fraction_theta_max 0.997
_diffrn_measurement_device_type 'CCD area detector'
_diffrn_measurement_method 'phi and omega scans'
_diffrn_radiation_monochromator graphite
_diffrn_radiation_source 'fine-focus sealed tube'
_diffrn_radiation_type MoK\a
_diffrn_radiation_wavelength 0.71073
_diffrn_reflns_av_R_equivalents 0.0159
_diffrn_reflns_av_sigmaI/netI 0.0186
_diffrn_reflns_limit_h_max 15
_diffrn_reflns_limit_h_min -14
_diffrn_reflns_limit_k_max 6
_diffrn_reflns_limit_k_min -10
_diffrn_reflns_limit_l_max 22
_diffrn_reflns_limit_l_min -23
_diffrn_reflns_number 10528
_diffrn_reflns_theta_full 26.37
_diffrn_reflns_theta_max 26.37
_diffrn_reflns_theta_min 1.81
_exptl_absorpt_coefficient_mu 1.112
_exptl_absorpt_correction_T_max 0.862
_exptl_absorpt_correction_T_min 0.637
_exptl_absorpt_correction_type Sadabs
_exptl_crystal_colour Orange
_exptl_crystal_density_diffrn 1.834
_exptl_crystal_description lath
_exptl_crystal_F_000 1048
_exptl_crystal_size_max 0.29
_exptl_crystal_size_mid 0.19
_exptl_crystal_size_min 0.09
_refine_diff_density_max 0.722
_refine_diff_density_min -0.371
_refine_diff_density_rms 0.062
_refine_ls_extinction_method none
_refine_ls_goodness_of_fit_ref 1.062
_refine_ls_hydrogen_treatment refined
_refine_ls_matrix_type full
_refine_ls_number_parameters 332
_refine_ls_number_reflns 3872
_refine_ls_number_restraints 0
_refine_ls_restrained_S_all 1.062
_refine_ls_R_factor_all 0.0250
_refine_ls_R_factor_gt 0.0230
_refine_ls_shift/su_max 0.003
_refine_ls_shift/su_mean 0.000
_refine_ls_structure_factor_coef Fsqd
_refine_ls_weighting_details 'calc w=1/[\s^2^(Fo^2^)+(0.0417P)^2^+0.0000P] where P=(Fo^2^+2Fc^2^)/3'
_refine_ls_weighting_scheme calc
_refine_ls_wR_factor_gt 0.0616
_refine_ls_wR_factor_ref 0.0625
_reflns_number_gt 3513
_reflns_number_total 3872
_reflns_threshold_expression >2sigma(I)
_cod_data_source_file ja017482e_s2.cif
_cod_data_source_block ruhc11
_cod_database_code 4114691

loop_
_symmetry_equiv_pos_as_xyz
'x, y, z'
'-x+1/2, y+1/2, -z+1/2'
'-x, -y, -z'
'x-1/2, -y-1/2, z-1/2'

loop_
_atom_site_label
_atom_site_type_symbol
_atom_site_fract_x
_atom_site_fract_y
_atom_site_fract_z
_atom_site_U_iso_or_equiv
_atom_site_adp_type
_atom_site_occupancy
_atom_site_symmetry_multiplicity
_atom_site_calc_flag
Ru1 Ru 0.189020(11) 0.213366(17) 0.939941(8) 0.02439(7) Uani 1 1 d
Cl1 Cl 0.22984(4) -0.01915(6) 1.01443(3) 0.03397(12) Uani 1 1 d
N1B N 0.23647(14) 0.0720(2) 0.85949(9) 0.0280(3) Uani 1 1 d
H1BA H 0.2412(17) -0.019(3) 0.8746(12) 0.028(6) Uiso 1 1 d
H1BB H 0.192(2) 0.073(3) 0.8210(14) 0.048(7) Uiso 1 1 d
C1B C 0.34973(16) 0.1192(3) 0.85107(10) 0.0294(4) Uani 1 1 d
H1BC H 0.3419(19) 0.209(2) 0.8286(13) 0.026(6) Uiso 1 1 d
H1BD H 0.3780(17) 0.044(3) 0.8249(11) 0.030(5) Uiso 1 1 d
C2B C 0.42392(17) 0.1321(3) 0.92624(11) 0.0300(4) Uani 1 1 d
H2BC H 0.4944(19) 0.170(2) 0.9257(11) 0.031(5) Uiso 1 1 d
H2BD H 0.4252(17) 0.047(3) 0.9481(12) 0.030(6) Uiso 1 1 d
N2B N 0.36834(14) 0.2396(2) 0.96853(10) 0.0287(4) Uani 1 1 d
H2BA H 0.389(2) 0.227(3) 1.0123(15) 0.040(7) Uiso 1 1 d
H2BB H 0.3857(18) 0.331(3) 0.9633(12) 0.030(6) Uiso 1 1 d
C1A C 0.14307(16) 0.4159(2) 1.00187(11) 0.0304(4) Uani 1 1 d
C2A C 0.16666(18) 0.4653(3) 0.93466(12) 0.0340(4) Uani 1 1 d
H2A H 0.2274(18) 0.539(3) 0.9380(11) 0.033(6) Uiso 1 1 d
C3A C 0.10948(18) 0.4013(3) 0.86783(12) 0.0373(5) Uani 1 1 d
H3A H 0.126(2) 0.434(3) 0.8251(14) 0.051(7) Uiso 1 1 d
C4A C 0.02922(18) 0.2807(3) 0.86639(13) 0.0385(5) Uani 1 1 d
H4A H -0.003(2) 0.227(3) 0.8204(15) 0.047(7) Uiso 1 1 d
C5A C 0.00607(17) 0.2278(3) 0.93127(13) 0.0346(5) Uani 1 1 d
H5A H -0.0466(19) 0.139(3) 0.9271(12) 0.041(6) Uiso 1 1 d
C6A C 0.06226(17) 0.2970(2) 0.99961(12) 0.0311(4) Uani 1 1 d
C7A C 0.0362(2) 0.2344(3) 1.06745(14) 0.0396(5) Uani 1 1 d
H7AA H -0.047(2) 0.228(3) 1.0619(15) 0.054(7) Uiso 1 1 d
H7AB H 0.060(2) 0.132(3) 1.0757(13) 0.049(7) Uiso 1 1 d
C8A C 0.09006(18) 0.3227(3) 1.13554(12) 0.0362(5) Uani 1 1 d
C9A C 0.16714(17) 0.4351(3) 1.13800(11) 0.0370(5) Uani 1 1 d
C10A C 0.20637(18) 0.4884(3) 1.07251(12) 0.0368(5) Uani 1 1 d
H10A H 0.2002(18) 0.605(3) 1.0676(12) 0.041(6) Uiso 1 1 d
H10B H 0.2867(18) 0.463(2) 1.0819(11) 0.032(5) Uiso 1 1 d
C11A C 0.0499(2) 0.2733(3) 1.20092(15) 0.0526(7) Uani 1 1 d
H11A H 0.059(2) 0.161(3) 1.2062(14) 0.051(7) Uiso 1 1 d
H11B H -0.034(3) 0.274(3) 1.1881(15) 0.063(8) Uiso 1 1 d
C12A C 0.1024(3) 0.3630(5) 1.26792(15) 0.0668(9) Uani 1 1 d
H12A H 0.086(3) 0.345(4) 1.3111(19) 0.092(11) Uiso 1 1 d
C13A C 0.1783(3) 0.4737(5) 1.27018(15) 0.0718(10) Uani 1 1 d
H13A H 0.208(3) 0.539(4) 1.3117(18) 0.078(10) Uiso 1 1 d
C14A C 0.2213(2) 0.5211(4) 1.20655(14) 0.0525(7) Uani 1 1 d
H12A H 0.310(3) 0.505(4) 1.2162(17) 0.090(11) Uiso 1 1 d
H12B H 0.217(2) 0.644(4) 1.1975(15) 0.071(9) Uiso 1 1 d
P1 P 0.07475(4) 0.14059(6) -0.34494(3) 0.02881(12) Uani 1 1 d
F1 F 0.01827(13) 0.05375(18) -0.28850(8) 0.0590(4) Uani 1 1 d
F2 F 0.13391(16) 0.22742(17) -0.40050(9) 0.0617(4) Uani 1 1 d
F3 F 0.13450(13) 0.25977(16) -0.28192(7) 0.0505(4) Uani 1 1 d
F4 F 0.01636(12) 0.02132(16) -0.40774(7) 0.0544(4) Uani 1 1 d
F5 F -0.02946(13) 0.25683(18) -0.36730(8) 0.0597(4) Uani 1 1 d
F6 F 0.18023(11) 0.02388(16) -0.32235(8) 0.0532(4) Uani 1 1 d

loop_
_atom_site_aniso_label
_atom_site_aniso_U_11
_atom_site_aniso_U_22
_atom_site_aniso_U_33
_atom_site_aniso_U_23
_atom_site_aniso_U_13
_atom_site_aniso_U_12
Ru1 0.02552(10) 0.02422(11) 0.02367(10) -0.00097(5) 0.00636(6) -0.00021(5)
Cl1 0.0346(2) 0.0354(3) 0.0325(2) 0.0089(2) 0.00910(19) -0.00082(19)
N1B 0.0313(8) 0.0270(9) 0.0228(8) 0.0000(7) 0.0007(7) 0.0043(7)
C1B 0.0359(10) 0.0277(10) 0.0266(9) 0.0024(9) 0.0112(8) 0.0069(8)
C2B 0.0288(10) 0.0307(11) 0.0308(10) 0.0023(9) 0.0075(8) 0.0025(8)
N2B 0.0311(8) 0.0290(10) 0.0257(9) -0.0016(7) 0.0061(7) -0.0048(7)
C1A 0.0319(9) 0.0250(10) 0.0380(10) -0.0050(8) 0.0159(8) -0.0003(8)
C2A 0.0373(10) 0.0249(10) 0.0448(12) 0.0019(9) 0.0195(9) 0.0028(9)
C3A 0.0400(11) 0.0367(12) 0.0371(11) 0.0091(10) 0.0133(9) 0.0155(9)
C4A 0.0327(11) 0.0417(13) 0.0381(12) -0.0052(10) 0.0024(9) 0.0135(9)
C5A 0.0255(10) 0.0309(11) 0.0485(13) -0.0080(9) 0.0108(9) 0.0004(8)
C6A 0.0291(10) 0.0270(10) 0.0408(11) -0.0065(8) 0.0155(9) 0.0001(7)
C7A 0.0471(13) 0.0308(12) 0.0488(14) -0.0045(10) 0.0272(11) -0.0057(10)
C8A 0.0376(11) 0.0383(11) 0.0374(11) 0.0026(9) 0.0180(9) 0.0118(9)
C9A 0.0353(10) 0.0401(12) 0.0365(11) -0.0058(9) 0.0101(9) 0.0112(9)
C10A 0.0365(11) 0.0325(12) 0.0449(12) -0.0122(10) 0.0164(9) -0.0063(9)
C11A 0.0564(16) 0.0635(19) 0.0456(14) 0.0187(13) 0.0276(12) 0.0245(13)
C12A 0.073(2) 0.097(3) 0.0374(14) 0.0098(15) 0.0262(14) 0.0324(19)
C13A 0.0672(19) 0.112(3) 0.0336(14) -0.0177(16) 0.0064(13) 0.0338(19)
C14A 0.0416(13) 0.0692(19) 0.0430(13) -0.0174(13) 0.0025(10) 0.0094(12)
P1 0.0345(3) 0.0275(3) 0.0232(2) 0.0010(2) 0.00462(19) 0.0037(2)
F1 0.0700(9) 0.0618(9) 0.0540(9) 0.0043(7) 0.0317(8) -0.0128(7)
F2 0.0942(12) 0.0470(9) 0.0568(9) 0.0108(7) 0.0433(9) 0.0005(8)
F3 0.0669(9) 0.0379(7) 0.0375(7) -0.0050(6) -0.0058(7) -0.0030(7)
F4 0.0647(9) 0.0469(8) 0.0433(7) -0.0193(6) -0.0033(6) 0.0036(7)
F5 0.0625(9) 0.0670(9) 0.0415(8) -0.0099(7) -0.0038(7) 0.0363(8)
F6 0.0477(8) 0.0460(8) 0.0618(9) 0.0062(7) 0.0050(7) 0.0178(6)

loop_
_atom_type_symbol
_atom_type_description
_atom_type_scat_dispersion_real
_atom_type_scat_dispersion_imag
_atom_type_scat_source
C C 0.0033 0.0016 'International Tables Vol C Tables 4.2.6.8 and 6.1.1.4'
H H 0.0000 0.0000 'International Tables Vol C Tables 4.2.6.8 and 6.1.1.4'
N N 0.0061 0.0033 'International Tables Vol C Tables 4.2.6.8 and 6.1.1.4'
F F 0.0171 0.0103 'International Tables Vol C Tables 4.2.6.8 and 6.1.1.4'
P P 0.1023 0.0942 'International Tables Vol C Tables 4.2.6.8 and 6.1.1.4'
Cl Cl 0.1484 0.1585 'International Tables Vol C Tables 4.2.6.8 and 6.1.1.4'
Ru Ru -1.2594 0.8363 'International Tables Vol C Tables 4.2.6.8 and 6.1.1.4'

loop_
_geom_angle_atom_site_label_1
_geom_angle_atom_site_label_2
_geom_angle_atom_site_label_3
_geom_angle
N1B Ru1 N2B 78.66(7)
N1B Ru1 C2A 125.39(7)
N2B Ru1 C2A 91.08(8)
N1B Ru1 C3A 96.84(8)
N2B Ru1 C3A 111.03(8)
C2A Ru1 C3A 37.80(8)
N1B Ru1 C4A 92.47(8)
N2B Ru1 C4A 146.92(9)
C2A Ru1 C4A 68.09(8)
C3A Ru1 C4A 37.81(8)
N1B Ru1 C5A 115.00(7)
N2B Ru1 C5A 166.29(8)
C2A Ru1 C5A 80.02(8)
C3A Ru1 C5A 67.70(8)
C4A Ru1 C5A 37.28(9)
N1B Ru1 C1A 163.58(7)
N2B Ru1 C1A 99.03(7)
C2A Ru1 C1A 38.19(7)
C3A Ru1 C1A 68.60(8)
C4A Ru1 C1A 80.60(8)
C5A Ru1 C1A 67.56(7)
N1B Ru1 C6A 151.74(7)
N2B Ru1 C6A 128.86(7)
C2A Ru1 C6A 67.30(7)
C3A Ru1 C6A 80.09(8)
C4A Ru1 C6A 67.80(8)
C5A Ru1 C6A 37.82(8)
C1A Ru1 C6A 36.64(7)
N1B Ru1 Cl1 84.59(5)
N2B Ru1 Cl1 83.18(6)
C2A Ru1 Cl1 147.81(6)
C3A Ru1 Cl1 165.75(6)
C4A Ru1 Cl1 128.09(7)
C5A Ru1 Cl1 98.79(6)
C1A Ru1 Cl1 111.42(6)
C6A Ru1 Cl1 91.92(6)
C1B N1B Ru1 110.19(12)
N1B C1B C2B 106.40(16)
N2B C2B C1B 108.06(16)
C2B N2B Ru1 111.80(12)
C6A C1A C2A 118.09(19)
C6A C1A C10A 121.76(18)
C2A C1A C10A 120.13(18)
C6A C1A Ru1 72.08(11)
C2A C1A Ru1 68.11(11)
C10A C1A Ru1 130.06(14)
C3A C2A C1A 121.9(2)
C3A C2A Ru1 71.82(12)
C1A C2A Ru1 73.69(12)
C2A C3A C4A 119.4(2)
C2A C3A Ru1 70.38(12)
C4A C3A Ru1 71.50(12)
C5A C4A C3A 120.0(2)
C5A C4A Ru1 72.00(12)
C3A C4A Ru1 70.69(12)
C4A C5A C6A 120.6(2)
C4A C5A Ru1 70.72(12)
C6A C5A Ru1 72.54(11)
C1A C6A C5A 120.00(19)
C1A C6A C7A 121.42(19)
C5A C6A C7A 118.52(19)
C1A C6A Ru1 71.28(11)
C5A C6A Ru1 69.64(11)
C7A C6A Ru1 129.63(15)
C6A C7A C8A 115.07(19)
C9A C8A C11A 122.6(2)
C9A C8A C7A 123.17(19)
C11A C8A C7A 114.2(2)
C8A C9A C14A 122.6(2)
C8A C9A C10A 123.2(2)
C14A C9A C10A 114.2(2)
C9A C10A C1A 114.54(18)
C12A C11A C8A 113.9(3)
C13A C12A C11A 123.4(3)
C12A C13A C14A 123.5(3)
C13A C14A C9A 114.0(3)
F5 P1 F1 91.16(9)
F5 P1 F2 89.76(9)
F1 P1 F2 178.84(10)
F5 P1 F4 90.53(8)
F1 P1 F4 91.23(8)
F2 P1 F4 89.47(9)
F5 P1 F6 179.78(10)
F1 P1 F6 88.99(8)
F2 P1 F6 90.09(8)
F4 P1 F6 89.63(8)
F5 P1 F3 89.94(8)
F1 P1 F3 89.00(8)
F2 P1 F3 90.29(9)
F4 P1 F3 179.48(9)
F6 P1 F3 89.91(8)

loop_
_geom_bond_atom_site_label_1
_geom_bond_atom_site_label_2
_geom_bond_distance
Ru1 N1B 2.1243(17)
Ru1 N2B 2.1307(18)
Ru1 C2A 2.151(2)
Ru1 C3A 2.169(2)
Ru1 C4A 2.180(2)
Ru1 C5A 2.197(2)
Ru1 C1A 2.2248(19)
Ru1 C6A 2.2350(19)
Ru1 Cl1 2.4050(6)
N1B C1B 1.480(3)
C1B C2B 1.497(3)
C2B N2B 1.480(3)
C1A C6A 1.402(3)
C1A C2A 1.433(3)
C1A C10A 1.506(3)
C2A C3A 1.400(3)
C3A C4A 1.409(3)
C4A C5A 1.399(3)
C5A C6A 1.437(3)
C6A C7A 1.493(3)
C7A C8A 1.500(3)
C8A C9A 1.330(3)
C8A C11A 1.496(3)
C9A C14A 1.497(3)
C9A C10A 1.502(3)
C11A C12A 1.486(4)
C12A C13A 1.310(5)
C13A C14A 1.480(4)
P1 F5 1.5815(14)
P1 F1 1.5842(14)
P1 F2 1.5909(15)
P1 F4 1.5929(13)
P1 F6 1.5956(13)
P1 F3 1.5995(14)
